data_4513596
loop_
_publ_author_name
'Dobrzycki, Lukasz'
'Taraszewska, Paulina'
'Boese, Roland'
'Cyra\'nski, Micha\/l K.'

_publ_section_title
;
 Pyrrolidine and Its Hydrates in the Solid State
;
_journal_issue 10
_journal_name_full 'Crystal Growth &amp; Design'
_journal_page_first 4804
_journal_paper_doi 10.1021/acs.cgd.5b00527
_journal_volume 15
_journal_year 2015
_chemical_formula_sum 'C4 H9 N'
_chemical_formula_weight 71.12
_chemical_name_common 'Pyrrolidine - HT phase at 207K'
_chemical_name_systematic
; 
 Pyrrolidine - high temperature phase at 207K 
;
_space_group_IT_number 61
_symmetry_cell_setting orthorhombic
_symmetry_space_group_name_Hall '-P 2ac 2ab'
_symmetry_space_group_name_H-M 'P b c a'
_atom_sites_solution_hydrogens geom
_atom_sites_solution_primary direct
_atom_sites_solution_secondary difmap
_cell_angle_alpha 90.00
_cell_angle_beta 90.00
_cell_angle_gamma 90.00
_cell_formula_units_Z 8
_cell_length_a 5.3112(5)
_cell_length_b 10.7769(13)
_cell_length_c 16.432(2)
_cell_measurement_reflns_used 1456
_cell_measurement_temperature 207(2)
_cell_measurement_theta_max 26.008
_cell_measurement_theta_min 3.782
_cell_volume 940.54(18)
_computing_cell_refinement 'SAINT V8.27B (Bruker AXS Inc., 2012)'
_computing_data_collection 'APEX2 v2013.2-0 (Bruker AXS Inc., 2012)'
_computing_data_reduction 'SAINT V8.27B (Bruker AXS Inc., 2012)'
_computing_molecular_graphics 'Diamond 2.1 (Branderburg & Putz, 2012)'
_computing_publication_material 'APEX2 v2013.2-0 (Bruker AXS Inc., 2012)'
_computing_structure_refinement 'SHELXL-97 (Sheldrick, 2008)'
_computing_structure_solution 'SHELXS-97 (Sheldrick, 2008)'
_diffrn_ambient_temperature 207(2)
_diffrn_detector_area_resol_mean 10.4167
_diffrn_measured_fraction_theta_full 0.993
_diffrn_measured_fraction_theta_max 0.993
_diffrn_measurement_device_type 'Bruker D8 Venture CMOS area-detector'
_diffrn_measurement_method 'phi scan'
_diffrn_radiation_monochromator 'Bruker Triumph'
_diffrn_radiation_source 'fine-focus sealed tube'
_diffrn_radiation_type MoK\a
_diffrn_radiation_wavelength 0.71073
_diffrn_reflns_av_R_equivalents 0.0328
_diffrn_reflns_av_sigmaI/netI 0.0292
_diffrn_reflns_limit_h_max 6
_diffrn_reflns_limit_h_min -6
_diffrn_reflns_limit_k_max 12
_diffrn_reflns_limit_k_min -12
_diffrn_reflns_limit_l_max 16
_diffrn_reflns_limit_l_min -19
_diffrn_reflns_number 4206
_diffrn_reflns_theta_full 25.05
_diffrn_reflns_theta_max 25.05
_diffrn_reflns_theta_min 3.78
_exptl_absorpt_coefficient_mu 0.061
_exptl_absorpt_correction_T_max 0.9821
_exptl_absorpt_correction_T_min 0.9646
_exptl_absorpt_correction_type multi-scan
_exptl_absorpt_process_details
;
SADABS V2012/1 (Bruker AXS Inc.) 
;
_exptl_crystal_colour colourless
_exptl_crystal_density_diffrn 1.005
_exptl_crystal_density_method 'not measured'
_exptl_crystal_description cylindical
_exptl_crystal_F_000 320
_exptl_crystal_size_max 0.60
_exptl_crystal_size_mid 0.30
_exptl_crystal_size_min 0.30
_refine_diff_density_max 0.197
_refine_diff_density_min -0.146
_refine_diff_density_rms 0.045
_refine_ls_extinction_method none
_refine_ls_goodness_of_fit_ref 1.085
_refine_ls_hydrogen_treatment mixed
_refine_ls_matrix_type full
_refine_ls_number_parameters 50
_refine_ls_number_reflns 833
_refine_ls_number_restraints 0
_refine_ls_restrained_S_all 1.085
_refine_ls_R_factor_all 0.0701
_refine_ls_R_factor_gt 0.0551
_refine_ls_shift/su_max 0.000
_refine_ls_shift/su_mean 0.000
_refine_ls_structure_factor_coef Fsqd
_refine_ls_weighting_details 'calc w=1/[\s^2^(Fo^2^)+(0.0770P)^2^+0.1692P] where P=(Fo^2^+2Fc^2^)/3'
_refine_ls_weighting_scheme calc
_refine_ls_wR_factor_gt 0.1403
_refine_ls_wR_factor_ref 0.1532
_reflns_number_gt 634
_reflns_number_total 833
_reflns_threshold_expression >2sigma(I)
_cod_data_source_file cg5b00527_si_001.cif
_cod_data_source_block Pyrrolidine_HT_207K
_cod_depositor_comments
;
The following automatic conversions were performed:

'_symmetry_cell_setting' value 'Orthorhombic' changed to
'orthorhombic' according to
/usr/data/users/saulius/crontab/automatic-downloads/rss-feeds/ACS/lib/dictionaries/cif_core.dic
dictionary named 'cif_core.dic' version 2.4.2 from 2011-04-26.

Automatic conversion script
Id: cif_fix_values 3271 2015-04-21 07:52:19Z andrius 

 Adding full bibliography for 4513593--4513603.cif.
;
_cod_original_cell_volume 940.5(2)
_cod_original_sg_symbol_H-M Pbca
_cod_database_code 4513596

loop_
_symmetry_equiv_pos_as_xyz
'x, y, z'
'-x+1/2, -y, z+1/2'
'-x, y+1/2, -z+1/2'
'x+1/2, -y+1/2, -z'
'-x, -y, -z'
'x-1/2, y, -z-1/2'
'x, -y-1/2, z-1/2'
'-x-1/2, y-1/2, z'

loop_
_atom_site_label
_atom_site_type_symbol
_atom_site_fract_x
_atom_site_fract_y
_atom_site_fract_z
_atom_site_U_iso_or_equiv
_atom_site_adp_type
_atom_site_occupancy
_atom_site_symmetry_multiplicity
_atom_site_calc_flag
_atom_site_refinement_flags
N1 N 0.4536(3) 0.17640(13) 0.80199(9) 0.0522(5) Uani 1 1 d .
H1N H 0.565(4) 0.1732(15) 0.7688(13) 0.066(6) Uiso 1 1 d .
C2 C 0.4920(3) 0.07561(15) 0.85983(11) 0.0604(6) Uani 1 1 d .
H2A H 0.5425 -0.0002 0.8312 0.073 Uiso 1 1 calc R
H2B H 0.3360 0.0588 0.8897 0.073 Uiso 1 1 calc R
C3 C 0.6976(3) 0.11630(16) 0.91800(11) 0.0584(6) Uani 1 1 d .
H3B H 0.6586 0.0902 0.9737 0.070 Uiso 1 1 calc R
H3A H 0.8602 0.0807 0.9021 0.070 Uiso 1 1 calc R
C4 C 0.7035(3) 0.25606(16) 0.91174(11) 0.0558(5) Uani 1 1 d .
H4A H 0.8678 0.2848 0.8922 0.067 Uiso 1 1 calc R
H4B H 0.6691 0.2944 0.9647 0.067 Uiso 1 1 calc R
C5 C 0.4969(3) 0.28747(16) 0.85081(11) 0.0581(6) Uani 1 1 d .
H5B H 0.3424 0.3114 0.8793 0.070 Uiso 1 1 calc R
H5A H 0.5496 0.3566 0.8160 0.070 Uiso 1 1 calc R

loop_
_atom_site_aniso_label
_atom_site_aniso_U_11
_atom_site_aniso_U_22
_atom_site_aniso_U_33
_atom_site_aniso_U_23
_atom_site_aniso_U_13
_atom_site_aniso_U_12
N1 0.0391(8) 0.0717(10) 0.0458(9) -0.0003(7) -0.0050(6) 0.0012(6)
C2 0.0545(11) 0.0515(11) 0.0753(13) 0.0048(8) -0.0084(9) -0.0094(8)
C3 0.0574(11) 0.0571(11) 0.0607(11) 0.0101(9) -0.0111(8) 0.0004(8)
C4 0.0545(11) 0.0562(10) 0.0567(10) -0.0050(9) -0.0061(8) -0.0074(8)
C5 0.0549(11) 0.0512(10) 0.0682(11) 0.0042(8) -0.0031(9) 0.0079(7)

loop_
_atom_type_symbol
_atom_type_description
_atom_type_scat_dispersion_real
_atom_type_scat_dispersion_imag
_atom_type_scat_source
C C 0.0033 0.0000 'International Tables Vol C Tables 4.2.6.8 and 6.1.1.4'
H H 0.0000 0.0000 'International Tables Vol C Tables 4.2.6.8 and 6.1.1.4'
N N 0.0061 0.0000 'International Tables Vol C Tables 4.2.6.8 and 6.1.1.4'

loop_
_geom_angle_atom_site_label_1
_geom_angle_atom_site_label_2
_geom_angle_atom_site_label_3
_geom_angle
C2 N1 C5 103.34(13)
C2 N1 H1N 107.8(14)
C5 N1 H1N 106.9(13)
N1 C2 C3 107.24(13)
N1 C2 H2A 110.3
C3 C2 H2A 110.3
N1 C2 H2B 110.3
C3 C2 H2B 110.3
H2A C2 H2B 108.5
C4 C3 C2 105.10(13)
C4 C3 H3B 110.7
C2 C3 H3B 110.7
C4 C3 H3A 110.7
C2 C3 H3A 110.7
H3B C3 H3A 108.8
C3 C4 C5 104.57(14)
C3 C4 H4A 110.8
C5 C4 H4A 110.8
C3 C4 H4B 110.8
C5 C4 H4B 110.8
H4A C4 H4B 108.9
N1 C5 C4 107.02(13)
N1 C5 H5B 110.3
C4 C5 H5B 110.3
N1 C5 H5A 110.3
C4 C5 H5A 110.3
H5B C5 H5A 108.6

loop_
_geom_bond_atom_site_label_1
_geom_bond_atom_site_label_2
_geom_bond_distance
N1 C2 1.458(2)
N1 C5 1.459(2)
N1 H1N 0.81(2)
C2 C3 1.516(2)
C2 H2A 0.9800
C2 H2B 0.9800
C3 C4 1.510(3)
C3 H3B 0.9800
C3 H3A 0.9800
C4 C5 1.523(2)
C4 H4A 0.9800
C4 H4B 0.9800
C5 H5B 0.9800
C5 H5A 0.9800

loop_
_geom_hbond_atom_site_label_D
_geom_hbond_atom_site_label_H
_geom_hbond_atom_site_label_A
_geom_hbond_distance_DH
_geom_hbond_distance_HA
_geom_hbond_distance_DA
_geom_hbond_angle_DHA
_geom_hbond_site_symmetry_A
N1 H1N N1 0.81(2) 2.37(2) 3.1577(16) 166(2) 6_657

loop_
_geom_torsion_atom_site_label_1
_geom_torsion_atom_site_label_2
_geom_torsion_atom_site_label_3
_geom_torsion_atom_site_label_4
_geom_torsion
C5 N1 C2 C3 -34.49(18)
N1 C2 C3 C4 20.8(2)
C2 C3 C4 C5 0.77(19)
C2 N1 C5 C4 34.96(18)
C3 C4 C5 N1 -22.07(19)
